data_2241603
loop_
_publ_author_name
'Diop, Mouhamadou Birame'
'Diop, Libasse'
'Maris, Thierry'

_publ_section_title
;
 Crystal structures of the two salts 2-methyl-1<i>H</i>-imidazol-3-ium
 nitrate--2-methyl-1<i>H</i>-imidazole (1/1) and
 2-methyl-1<i>H</i>-imidazol-3-ium nitrate
;
_journal_coeditor_code WM5276
_journal_issue 4
_journal_name_full 'Acta Crystallographica Section E'
_journal_page_first 482
_journal_page_last 485
_journal_paper_doi 10.1107/S2056989016003789
_journal_volume 72
_journal_year 2016
_chemical_formula_iupac 'C4 H6 N2 +, N O3 -, C4 H7 N2'
_chemical_formula_moiety 'C4 H6 N2 +, N O3 -, C4 H7 N2'
_chemical_formula_sum 'C8 H13 N5 O3'
_chemical_formula_weight 227.23
_chemical_name_systematic
;
2-Methyl-1<i>H</i>-imidazol-3-ium nitrate--2-methyl-1<i>H</i>-imidazole (1/1)
;
_space_group_crystal_system monoclinic
_space_group_IT_number 15
_space_group_name_Hall '-C 2yc'
_space_group_name_H-M_alt 'C 1 2/c 1'
_symmetry_space_group_name_Hall '-C 2yc'
_symmetry_space_group_name_H-M 'C 1 2/c 1'
_atom_sites_solution_hydrogens difmap
_atom_sites_solution_primary direct
_cell_angle_alpha 90
_cell_angle_beta 115.188(2)
_cell_angle_gamma 90
_cell_formula_units_Z 4
_cell_length_a 10.1879(4)
_cell_length_b 10.0912(4)
_cell_length_c 11.9055(5)
_cell_measurement_reflns_used 6125
_cell_measurement_temperature 100
_cell_measurement_theta_max 60.682
_cell_measurement_theta_min 5.657
_cell_volume 1107.60(8)
_computing_cell_refinement
;
SAINT (Bruker, 2014)
;
_computing_data_collection
;
APEX2 (Bruker, 2014)
;
_computing_data_reduction
;
SAINT (Bruker, 2014)
;
_computing_molecular_graphics
;
<i>OLEX2</i> (Dolomanov <i>et al.</i>, 2009) and Mercury (Macrae <i>et
al.</i>,
2008)
;
_computing_publication_material
;
<i>OLEX2</i> (Dolomanov <i>et al.</i>, 2009) and <i>publCIF</i>
(Westrip,
2010)
;
_computing_structure_refinement
;
SHELXL2014 (Sheldrick, 2015b)
;
_computing_structure_solution
;
SHELXT (Sheldrick, 2015a)
;
_diffrn_ambient_temperature 100
_diffrn_detector_area_resol_mean 10.24
_diffrn_measured_fraction_theta_full 0.999
_diffrn_measured_fraction_theta_max 0.997
_diffrn_measurement_device 'k-geometry diffractometer'
_diffrn_measurement_device_type 'Bruker Venture Metaljet'
_diffrn_measurement_method '\w and \f scans'
_diffrn_radiation_monochromator 'Helios MX Mirror Optics'
_diffrn_radiation_type GaK\a
_diffrn_radiation_wavelength 1.34139
_diffrn_reflns_av_R_equivalents 0.0333
_diffrn_reflns_limit_h_max 13
_diffrn_reflns_limit_h_min -12
_diffrn_reflns_limit_k_max 13
_diffrn_reflns_limit_k_min -13
_diffrn_reflns_limit_l_max 13
_diffrn_reflns_limit_l_min -15
_diffrn_reflns_number 8771
_diffrn_reflns_theta_full 53.594
_diffrn_reflns_theta_max 60.651
_diffrn_reflns_theta_min 5.655
_exptl_absorpt_coefficient_mu 0.580
_exptl_absorpt_correction_T_max 0.7519
_exptl_absorpt_correction_T_min 0.6818
_exptl_absorpt_correction_type multi-scan
_exptl_absorpt_process_details
;
(SADABS; Krause <i>et al.</i>, 2015)
;
_exptl_crystal_colour 'clear light colourless'
_exptl_crystal_density_diffrn 1.363
_exptl_crystal_density_method 'not measured'
_exptl_crystal_description Block
_exptl_crystal_F_000 480
_exptl_crystal_size_max 0.25
_exptl_crystal_size_mid 0.19
_exptl_crystal_size_min 0.19
_refine_diff_density_max 0.250
_refine_diff_density_min -0.202
_refine_ls_extinction_method none
_refine_ls_goodness_of_fit_ref 1.039
_refine_ls_hydrogen_treatment refall
_refine_ls_matrix_type full
_refine_ls_number_parameters 102
_refine_ls_number_reflns 1286
_refine_ls_number_restraints 0
_refine_ls_restrained_S_all 1.039
_refine_ls_R_factor_all 0.0367
_refine_ls_R_factor_gt 0.0344
_refine_ls_shift/su_max 0.000
_refine_ls_shift/su_mean 0.000
_refine_ls_structure_factor_coef Fsqd
_refine_ls_weighting_details 'w=1/[\s^2^(Fo^2^)+(0.0530P)^2^+0.9530P] where P=(Fo^2^+2Fc^2^)/3'
_refine_ls_weighting_scheme calc
_refine_ls_wR_factor_gt 0.0983
_refine_ls_wR_factor_ref 0.1002
_reflns_number_gt 1210
_reflns_number_total 1286
_reflns_threshold_expression 'I > 2\s(I)'
_cod_data_source_file wm5276sup1.cif
_cod_data_source_block I
_cod_database_code 2241603
_shelx_space_group_comment
;
The symmetry employed for this shelxl refinement is uniquely defined
by the following loop, which should always be used as a source of
symmetry information in preference to the above space-group names.
They are only intended as comments.
;
_shelx_estimated_absorpt_t_min 0.869
_shelx_estimated_absorpt_t_max 0.898

loop_
_space_group_symop_operation_xyz
'x, y, z'
'-x, y, -z+1/2'
'x+1/2, y+1/2, z'
'-x+1/2, y+1/2, -z+1/2'
'-x, -y, -z'
'x, -y, z-1/2'
'-x+1/2, -y+1/2, -z'
'x+1/2, -y+1/2, z-1/2'

loop_
_atom_site_type_symbol
_atom_site_label
_atom_site_fract_x
_atom_site_fract_y
_atom_site_fract_z
_atom_site_U_iso_or_equiv
_atom_site_adp_type
_atom_site_calc_flag
_atom_site_occupancy
N N1 0.56964(11) 0.62468(10) 0.37404(10) 0.0219(3) Uani d 1
H H1 0.533(4) 0.626(3) 0.297(3) 0.034(9) Uiso d 0.5
N N2 0.59828(11) 0.65353(10) 0.56421(9) 0.0198(2) Uani d 1
C C1 0.37127(14) 0.74799(14) 0.39888(12) 0.0265(3) Uani d 1
H H1A 0.386(2) 0.837(2) 0.3796(19) 0.053(6) Uiso d 1
H H1B 0.303(2) 0.713(2) 0.3230(19) 0.049(5) Uiso d 1
H H1C 0.333(2) 0.741(2) 0.454(2) 0.058(6) Uiso d 1
C C2 0.51030(12) 0.67449(11) 0.44456(10) 0.0189(3) Uani d 1
H H2 0.578(2) 0.6791(19) 0.6223(17) 0.036(4) Uiso d 1
C C3 0.70215(14) 0.57154(12) 0.45264(12) 0.0251(3) Uani d 1
H H3 0.766(2) 0.5300(18) 0.4208(15) 0.037(4) Uiso d 1
C C4 0.72067(13) 0.58907(12) 0.57091(12) 0.0238(3) Uani d 1
H H4 0.802(2) 0.5656(17) 0.6485(16) 0.034(4) Uiso d 1
O O1 0.45994(10) 0.92001(9) 0.82112(8) 0.0274(2) Uani d 1
O O2 0.5000 0.73329(12) 0.7500 0.0229(3) Uani d 1
N N3 0.5000 0.85988(14) 0.7500 0.0194(3) Uani d 1

loop_
_atom_site_aniso_label
_atom_site_aniso_U_11
_atom_site_aniso_U_22
_atom_site_aniso_U_33
_atom_site_aniso_U_12
_atom_site_aniso_U_13
_atom_site_aniso_U_23
N1 0.0253(5) 0.0217(5) 0.0215(5) 0.0005(4) 0.0127(4) 0.0000(4)
N2 0.0216(5) 0.0213(5) 0.0177(5) 0.0016(4) 0.0094(4) 0.0007(4)
C1 0.0218(6) 0.0317(7) 0.0260(6) 0.0055(5) 0.0100(5) 0.0035(5)
C2 0.0198(5) 0.0183(5) 0.0196(5) -0.0012(4) 0.0094(4) 0.0005(4)
C3 0.0253(6) 0.0228(6) 0.0315(6) 0.0045(5) 0.0164(5) 0.0010(5)
C4 0.0216(6) 0.0215(6) 0.0269(6) 0.0036(4) 0.0089(5) 0.0029(4)
O1 0.0335(5) 0.0278(5) 0.0261(5) 0.0028(4) 0.0176(4) -0.0026(3)
O2 0.0258(6) 0.0211(6) 0.0238(6) 0.000 0.0123(5) 0.000
N3 0.0164(6) 0.0234(7) 0.0170(6) 0.000 0.0056(5) 0.000

loop_
_atom_type_symbol
_atom_type_description
_atom_type_scat_dispersion_real
_atom_type_scat_dispersion_imag
_atom_type_scat_source
C C 0.0140 0.0070 'International Tables Vol C Tables 4.2.6.8 and 6.1.1.4'
H H 0.0000 0.0000 'International Tables Vol C Tables 4.2.6.8 and 6.1.1.4'
N N 0.0250 0.0140 'International Tables Vol C Tables 4.2.6.8 and 6.1.1.4'
O O 0.0390 0.0250 'International Tables Vol C Tables 4.2.6.8 and 6.1.1.4'

loop_
_geom_angle_atom_site_label_1
_geom_angle_atom_site_label_2
_geom_angle_atom_site_label_3
_geom_angle_site_symmetry_1
_geom_angle_site_symmetry_3
_geom_angle
C2 N1 H1 . . 125(3)
C2 N1 C3 . . 107.21(10)
C3 N1 H1 . . 128(3)
C2 N2 H2 . . 122.4(13)
C2 N2 C4 . . 108.41(10)
C4 N2 H2 . . 129.1(13)
H1A C1 H1B . . 104.5(17)
H1A C1 H1C . . 114.3(18)
H1B C1 H1C . . 107.4(19)
C2 C1 H1A . . 109.7(13)
C2 C1 H1B . . 111.1(12)
C2 C1 H1C . . 109.7(14)
N1 C2 N2 . . 109.58(10)
N1 C2 C1 . . 125.45(11)
N2 C2 C1 . . 124.91(11)
N1 C3 H3 . . 121.6(10)
C4 C3 N1 . . 108.53(11)
C4 C3 H3 . . 129.9(10)
N2 C4 H4 . . 123.6(10)
C3 C4 N2 . . 106.26(11)
C3 C4 H4 . . 130.1(10)
O1 N3 O1 . 2_656 121.58(14)
O1 N3 O2 2_656 . 119.21(7)
O1 N3 O2 . . 119.21(7)

loop_
_geom_bond_atom_site_label_1
_geom_bond_atom_site_label_2
_geom_bond_site_symmetry_2
_geom_bond_distance
N1 H1 . 0.83(3)
N1 C2 . 1.3247(15)
N1 C3 . 1.3822(17)
N2 C2 . 1.3381(15)
N2 H2 . 0.845(19)
N2 C4 . 1.3783(16)
C1 H1A . 0.95(2)
C1 H1B . 0.94(2)
C1 H1C . 0.90(2)
C1 C2 . 1.4821(16)
C3 H3 . 0.974(19)
C3 C4 . 1.3504(18)
C4 H4 . 0.971(18)
O1 N3 . 1.2433(11)
O2 N3 . 1.2774(19)
N3 O1 2_656 1.2433(11)

loop_
_geom_hbond_atom_site_label_D
_geom_hbond_atom_site_label_H
_geom_hbond_atom_site_label_A
_geom_hbond_site_symmetry_A
_geom_hbond_distance_DH
_geom_hbond_distance_HA
_geom_hbond_distance_DA
_geom_hbond_angle_DHA
_geom_hbond_publ_flag
N2 H2 O1 2_656 0.845(19) 2.594(19) 3.1837(14) 127.9(15) y
N2 H2 O2 . 0.845(19) 2.06(2) 2.9031(10) 172.5(18) y
N1 H1 N1 2_655 0.83(3) 1.86(3) 2.678(2) 173(4) y

loop_
_geom_torsion_atom_site_label_1
_geom_torsion_atom_site_label_2
_geom_torsion_atom_site_label_3
_geom_torsion_atom_site_label_4
_geom_torsion
N1 C3 C4 N2 -0.02(14)
C2 N1 C3 C4 0.57(14)
C2 N2 C4 C3 -0.53(14)
C3 N1 C2 N2 -0.91(13)
C3 N1 C2 C1 176.33(12)
C4 N2 C2 N1 0.92(13)
C4 N2 C2 C1 -176.35(11)

_cod_database_fobs_code 2241603
